data_4122370
loop_
_publ_author_name
'Rhine, Melody A.'
'Rodrigues, Andria V.'
'Urbauer, Ramona J Bieber'
'Urbauer, Jeffrey L.'
'Stemmler, Timothy L.'
'Harrop, Todd C.'

_publ_section_title
;
 Proton-Induced Reactivity of NO(-) from a {CoNO}(8) Complex.
;
_journal_issue 36
_journal_name_full 'Journal of the American Chemical Society'
_journal_page_first 12560
_journal_page_last 12563
_journal_paper_doi 10.1021/ja5064444
_journal_volume 136
_journal_year 2014
_chemical_formula_sum 'C36 H28 Cl4 Co2 N10 O3'
_chemical_formula_weight 908.34
_chemical_name_systematic
; 
 ? 
;
_space_group_IT_number 2
_symmetry_cell_setting triclinic
_symmetry_space_group_name_Hall '-P 1'
_symmetry_space_group_name_H-M 'P -1'
_atom_sites_solution_hydrogens geom
_atom_sites_solution_primary direct
_atom_sites_solution_secondary difmap
_audit_creation_method SHELXL-97
_cell_angle_alpha 85.689(2)
_cell_angle_beta 77.5370(10)
_cell_angle_gamma 83.590(2)
_cell_formula_units_Z 1
_cell_length_a 7.8436(9)
_cell_length_b 9.7124(11)
_cell_length_c 12.4551(13)
_cell_measurement_reflns_used 3178
_cell_measurement_temperature 100(2)
_cell_measurement_theta_max 26.43
_cell_measurement_theta_min 2.63
_cell_volume 919.40(18)
_computing_structure_refinement 'SHELXL-97 (Sheldrick, 2008)'
_computing_structure_solution 'SHELXS-97 (Sheldrick, 2008)'
_diffrn_ambient_temperature 100(2)
_diffrn_measured_fraction_theta_full 1.000
_diffrn_measured_fraction_theta_max 1.000
_diffrn_measurement_device_type 'Bruker SMART APEX-II CCD'
_diffrn_measurement_method 'OMEGA SCANS'
_diffrn_radiation_monochromator graphite
_diffrn_radiation_source 'fine-focus sealed tube'
_diffrn_radiation_type MoK\a
_diffrn_radiation_wavelength 0.71073
_diffrn_reflns_av_R_equivalents 0.0333
_diffrn_reflns_av_sigmaI/netI 0.0375
_diffrn_reflns_limit_h_max 10
_diffrn_reflns_limit_h_min -10
_diffrn_reflns_limit_k_max 12
_diffrn_reflns_limit_k_min -12
_diffrn_reflns_limit_l_max 15
_diffrn_reflns_limit_l_min -15
_diffrn_reflns_number 11541
_diffrn_reflns_theta_full 27.00
_diffrn_reflns_theta_max 27.00
_diffrn_reflns_theta_min 2.11
_exptl_absorpt_coefficient_mu 1.246
_exptl_absorpt_correction_T_max 0.9636
_exptl_absorpt_correction_T_min 0.8255
_exptl_absorpt_correction_type multi-scan
_exptl_absorpt_process_details 'BRUKER SADABS'
_exptl_crystal_colour 'dark brown'
_exptl_crystal_density_diffrn 1.641
_exptl_crystal_density_method 'not measured'
_exptl_crystal_description plate
_exptl_crystal_F_000 460
_exptl_crystal_size_max 0.16
_exptl_crystal_size_mid 0.15
_exptl_crystal_size_min 0.03
_refine_diff_density_max 1.108
_refine_diff_density_min -0.683
_refine_diff_density_rms 0.095
_refine_ls_extinction_method none
_refine_ls_goodness_of_fit_ref 1.052
_refine_ls_hydrogen_treatment constr
_refine_ls_matrix_type full
_refine_ls_number_parameters 271
_refine_ls_number_reflns 3999
_refine_ls_number_restraints 2
_refine_ls_restrained_S_all 1.072
_refine_ls_R_factor_all 0.0618
_refine_ls_R_factor_gt 0.0494
_refine_ls_shift/su_max 0.001
_refine_ls_shift/su_mean 0.000
_refine_ls_structure_factor_coef Fsqd
_refine_ls_weighting_details 'calc w=1/[\s^2^(Fo^2^)+(0.0743P)^2^+1.3312P] where P=(Fo^2^+2Fc^2^)/3'
_refine_ls_weighting_scheme calc
_refine_ls_wR_factor_gt 0.1318
_refine_ls_wR_factor_ref 0.1418
_reflns_number_gt 3281
_reflns_number_total 3999
_reflns_threshold_expression >2sigma(I)
_cod_data_source_file ja5064444_si_002.cif
_cod_data_source_block j1
_cod_depositor_comments 'Adding full bibliography for 4122370--4122371.cif.'
_cod_original_sg_symbol_H-M P-1
_cod_database_code 4122370

loop_
_symmetry_equiv_pos_as_xyz
'x, y, z'
'-x, -y, -z'

loop_
_atom_site_label
_atom_site_type_symbol
_atom_site_fract_x
_atom_site_fract_y
_atom_site_fract_z
_atom_site_U_iso_or_equiv
_atom_site_adp_type
_atom_site_occupancy
_atom_site_symmetry_multiplicity
_atom_site_calc_flag
_atom_site_refinement_flags
_atom_site_disorder_assembly
_atom_site_disorder_group
Co1 Co 0.16615(6) 0.14650(5) 0.93228(4) 0.02405(16) Uani 1 1 d . . .
Cl1 Cl 0.27765(17) -0.00593(14) 1.45363(8) 0.0535(3) Uani 1 1 d . . .
Cl2 Cl 0.05512(17) 0.28794(14) 1.46781(9) 0.0568(3) Uani 1 1 d . . .
N1 N 0.2599(4) -0.0063(3) 0.8400(2) 0.0284(6) Uani 1 1 d . . .
N2 N 0.2453(4) 0.0255(3) 1.0420(2) 0.0249(6) Uani 1 1 d . . .
N3 N 0.0541(4) 0.2506(3) 1.0549(2) 0.0272(6) Uani 1 1 d . . .
N4 N 0.0024(4) 0.2584(3) 0.8611(3) 0.0301(7) Uani 1 1 d . . .
N5 N 0.3467(4) 0.2504(3) 0.8866(2) 0.0291(6) Uani 1 1 d . . .
O1 O 0.3401(3) 0.3691(3) 0.9006(3) 0.0398(7) Uani 1 1 d . . .
C1 C 0.2803(5) -0.0448(4) 0.7360(3) 0.0380(9) Uani 1 1 d . . .
H1A H 0.2390 0.0101 0.6787 0.046 Uiso 1 1 calc R . .
C2 C 0.3717(5) -0.1782(5) 0.7241(3) 0.0424(10) Uani 1 1 d . . .
H2A H 0.4026 -0.2281 0.6588 0.051 Uiso 1 1 calc R . .
C3 C 0.4075(5) -0.2223(4) 0.8255(3) 0.0369(9) Uani 1 1 d . . .
H3A H 0.4672 -0.3087 0.8435 0.044 Uiso 1 1 calc R . .
C4 C 0.3393(4) -0.1155(4) 0.8969(3) 0.0276(7) Uani 1 1 d . . .
C5 C 0.3237(4) -0.0963(4) 1.0097(3) 0.0265(7) Uani 1 1 d . . .
H5A H 0.3661 -0.1653 1.0584 0.032 Uiso 1 1 calc R . .
C6 C 0.2059(4) 0.0757(4) 1.1474(3) 0.0255(7) Uani 1 1 d . . .
C7 C 0.2601(5) 0.0110(4) 1.2403(3) 0.0315(8) Uani 1 1 d . . .
H7A H 0.3301 -0.0755 1.2356 0.038 Uiso 1 1 calc R . .
C8 C 0.2095(5) 0.0759(4) 1.3395(3) 0.0361(9) Uani 1 1 d . . .
C9 C 0.1096(5) 0.2038(5) 1.3456(3) 0.0383(9) Uani 1 1 d . . .
C10 C 0.0547(5) 0.2679(4) 1.2540(3) 0.0339(8) Uani 1 1 d . . .
H10A H -0.0142 0.3550 1.2590 0.041 Uiso 1 1 calc R . .
C11 C 0.1018(4) 0.2035(4) 1.1550(3) 0.0275(7) Uani 1 1 d . . .
C12 C -0.0683(5) 0.3482(4) 1.0382(3) 0.0309(8) Uani 1 1 d . . .
H12A H -0.1314 0.4074 1.0937 0.037 Uiso 1 1 calc R . .
C13 C -0.0972(5) 0.3569(4) 0.9296(3) 0.0326(8) Uani 1 1 d . . .
C14 C -0.2182(5) 0.4333(4) 0.8746(4) 0.0422(10) Uani 1 1 d . . .
H14A H -0.3027 0.5069 0.9025 0.051 Uiso 1 1 calc R . .
C15 C -0.1900(6) 0.3802(4) 0.7714(4) 0.0460(11) Uani 1 1 d . . .
H15A H -0.2520 0.4107 0.7150 0.055 Uiso 1 1 calc R . .
C16 C -0.0531(5) 0.2731(4) 0.7655(3) 0.0369(9) Uani 1 1 d . . .
H16A H -0.0067 0.2191 0.7034 0.044 Uiso 1 1 calc R . .
O2 O 0.5541(16) 0.5346(13) 0.4945(10) 0.100(3) Uani 0.50 1 d P A -1
C17 C 0.5968(12) 0.3800(10) 0.5229(8) 0.041(2) Uani 0.50 1 d P A -1
H17A H 0.6208 0.3272 0.4553 0.049 Uiso 0.50 1 calc PR A -1
H17B H 0.7023 0.3663 0.5555 0.049 Uiso 0.50 1 calc PR A -1
C18 C 0.4455(12) 0.3302(12) 0.6019(8) 0.063(3) Uani 0.50 1 d PD A -1
H18A H 0.3906 0.2609 0.5695 0.075 Uiso 0.50 1 calc PR A -1
H18B H 0.4799 0.2888 0.6701 0.075 Uiso 0.50 1 calc PR A -1
C19 C 0.3344(9) 0.4505(7) 0.6219(5) 0.0246(14) Uani 0.50 1 d PD A -1
H19A H 0.3522 0.4915 0.6886 0.030 Uiso 0.50 1 calc PR A -1
H19B H 0.2110 0.4290 0.6349 0.030 Uiso 0.50 1 calc PR A -1
C20 C 0.3723(15) 0.5550(12) 0.5221(9) 0.053(3) Uani 0.50 1 d PD A -1
H20A H 0.3187 0.5324 0.4613 0.064 Uiso 0.50 1 calc PR A -1
H20B H 0.3308 0.6514 0.5427 0.064 Uiso 0.50 1 calc PR A -1

loop_
_atom_site_aniso_label
_atom_site_aniso_U_11
_atom_site_aniso_U_22
_atom_site_aniso_U_33
_atom_site_aniso_U_23
_atom_site_aniso_U_13
_atom_site_aniso_U_12
Co1 0.0254(3) 0.0275(3) 0.0209(2) 0.00210(17) -0.00878(18) -0.00421(18)
Cl1 0.0661(7) 0.0774(8) 0.0242(5) 0.0109(5) -0.0195(5) -0.0268(6)
Cl2 0.0633(7) 0.0801(8) 0.0302(5) -0.0218(5) 0.0008(5) -0.0283(6)
N1 0.0308(16) 0.0324(16) 0.0229(15) -0.0009(12) -0.0058(12) -0.0077(12)
N2 0.0247(14) 0.0303(15) 0.0215(14) 0.0000(11) -0.0075(11) -0.0064(11)
N3 0.0239(14) 0.0295(15) 0.0303(16) -0.0006(12) -0.0084(12) -0.0071(12)
N4 0.0309(16) 0.0311(16) 0.0315(16) 0.0067(12) -0.0132(13) -0.0099(13)
N5 0.0245(15) 0.0342(17) 0.0296(16) 0.0037(12) -0.0085(12) -0.0049(12)
O1 0.0325(14) 0.0286(14) 0.0562(18) -0.0004(12) -0.0030(13) -0.0078(11)
C1 0.040(2) 0.051(2) 0.0245(18) -0.0060(16) -0.0039(16) -0.0134(18)
C2 0.038(2) 0.054(3) 0.036(2) -0.0171(19) 0.0017(17) -0.0133(19)
C3 0.0262(18) 0.037(2) 0.047(2) -0.0096(17) -0.0005(16) -0.0078(15)
C4 0.0236(16) 0.0307(18) 0.0288(18) -0.0001(14) -0.0048(14) -0.0067(14)
C5 0.0218(16) 0.0282(17) 0.0309(18) 0.0026(14) -0.0086(14) -0.0049(13)
C6 0.0243(16) 0.0327(18) 0.0221(16) 0.0005(13) -0.0071(13) -0.0113(14)
C7 0.0320(19) 0.040(2) 0.0271(18) 0.0045(15) -0.0133(15) -0.0142(16)
C8 0.038(2) 0.053(2) 0.0219(18) 0.0050(16) -0.0102(15) -0.0212(18)
C9 0.038(2) 0.059(3) 0.0216(18) -0.0077(17) -0.0013(15) -0.0256(19)
C10 0.0297(19) 0.039(2) 0.034(2) -0.0094(16) -0.0014(15) -0.0137(16)
C11 0.0251(17) 0.0341(18) 0.0256(17) -0.0006(14) -0.0062(13) -0.0124(14)
C12 0.0228(17) 0.0264(17) 0.046(2) -0.0022(15) -0.0113(15) -0.0064(14)
C13 0.0262(18) 0.0270(17) 0.047(2) 0.0069(16) -0.0131(16) -0.0068(14)
C14 0.034(2) 0.0303(19) 0.069(3) 0.0112(19) -0.027(2) -0.0089(16)
C15 0.042(2) 0.043(2) 0.062(3) 0.021(2) -0.033(2) -0.0156(18)
C16 0.038(2) 0.039(2) 0.040(2) 0.0155(17) -0.0216(17) -0.0172(17)
O2 0.109(9) 0.097(8) 0.107(8) -0.032(7) -0.035(7) -0.032(6)
C17 0.045(5) 0.035(5) 0.036(5) 0.008(4) -0.002(4) -0.002(4)
C18 0.053(6) 0.111(9) 0.035(5) 0.006(5) -0.024(4) -0.032(6)
C19 0.035(4) 0.031(3) 0.009(3) -0.004(2) 0.003(2) -0.019(3)
C20 0.066(7) 0.045(6) 0.056(7) -0.022(5) -0.028(6) 0.007(6)

loop_
_atom_type_symbol
_atom_type_description
_atom_type_scat_dispersion_real
_atom_type_scat_dispersion_imag
_atom_type_scat_source
C C 0.0033 0.0016 'International Tables Vol C Tables 4.2.6.8 and 6.1.1.4'
H H 0.0000 0.0000 'International Tables Vol C Tables 4.2.6.8 and 6.1.1.4'
N N 0.0061 0.0033 'International Tables Vol C Tables 4.2.6.8 and 6.1.1.4'
O O 0.0106 0.0060 'International Tables Vol C Tables 4.2.6.8 and 6.1.1.4'
Cl Cl 0.1484 0.1585 'International Tables Vol C Tables 4.2.6.8 and 6.1.1.4'
Co Co 0.3494 0.9721 'International Tables Vol C Tables 4.2.6.8 and 6.1.1.4'

loop_
_geom_angle_atom_site_label_1
_geom_angle_atom_site_label_2
_geom_angle_atom_site_label_3
_geom_angle
N5 Co1 N3 96.50(13)
N5 Co1 N2 101.93(13)
N3 Co1 N2 82.74(12)
N5 Co1 N4 96.97(13)
N3 Co1 N4 83.25(13)
N2 Co1 N4 157.59(13)
N5 Co1 N1 96.97(13)
N3 Co1 N1 162.15(13)
N2 Co1 N1 83.06(12)
N4 Co1 N1 106.63(13)
C1 N1 C4 106.5(3)
C1 N1 Co1 141.7(3)
C4 N1 Co1 111.8(2)
C5 N2 C6 128.8(3)
C5 N2 Co1 116.1(2)
C6 N2 Co1 115.1(2)
C12 N3 C11 128.3(3)
C12 N3 Co1 116.3(3)
C11 N3 Co1 115.1(2)
C16 N4 C13 107.3(3)
C16 N4 Co1 141.1(3)
C13 N4 Co1 111.6(2)
O1 N5 Co1 124.4(3)
N1 C1 C2 110.4(4)
C3 C2 C1 106.8(4)
C2 C3 C4 107.0(4)
N1 C4 C3 109.3(3)
N1 C4 C5 114.6(3)
C3 C4 C5 136.0(4)
N2 C5 C4 114.3(3)
N2 C6 C7 126.1(3)
N2 C6 C11 113.5(3)
C7 C6 C11 120.4(3)
C6 C7 C8 118.7(4)
C9 C8 C7 120.4(3)
C9 C8 Cl1 121.5(3)
C7 C8 Cl1 118.0(3)
C8 C9 C10 121.1(3)
C8 C9 Cl2 120.3(3)
C10 C9 Cl2 118.6(3)
C11 C10 C9 119.1(4)
C10 C11 N3 127.1(3)
C10 C11 C6 120.3(3)
N3 C11 C6 112.7(3)
N3 C12 C13 113.5(3)
N4 C13 C12 115.1(3)
N4 C13 C14 109.2(4)
C12 C13 C14 135.2(4)
C15 C14 C13 106.3(4)
C14 C15 C16 107.5(4)
N4 C16 C15 109.7(4)
C20 O2 C17 104.3(9)
C18 C17 O2 108.5(9)
C19 C18 C17 102.3(8)
C18 C19 C20 109.6(7)
O2 C20 C19 100.5(9)

loop_
_geom_bond_atom_site_label_1
_geom_bond_atom_site_label_2
_geom_bond_distance
Co1 N5 1.798(3)
Co1 N3 1.892(3)
Co1 N2 1.897(3)
Co1 N4 1.911(3)
Co1 N1 1.927(3)
Cl1 C8 1.732(4)
Cl2 C9 1.731(4)
N1 C1 1.346(5)
N1 C4 1.394(5)
N2 C5 1.320(4)
N2 C6 1.394(4)
N3 C12 1.310(5)
N3 C11 1.407(4)
N4 C16 1.347(5)
N4 C13 1.386(5)
N5 O1 1.172(4)
C1 C2 1.411(6)
C2 C3 1.379(6)
C3 C4 1.401(5)
C4 C5 1.408(5)
C6 C7 1.399(5)
C6 C11 1.404(5)
C7 C8 1.390(5)
C8 C9 1.390(6)
C9 C10 1.386(6)
C10 C11 1.384(5)
C12 C13 1.414(6)
C13 C14 1.403(5)
C14 C15 1.385(7)
C15 C16 1.403(6)
O2 C20 1.388(16)
O2 C17 1.534(15)
C17 C18 1.470(13)
C18 C19 1.382(12)
C19 C20 1.544(12)
